data_7037613
loop_
_publ_author_name
'Orr, Samantha A.'
'Kennedy, Alan R.'
'Liggat, John J.'
'McLellan, Ross'
'Mulvey, Robert E.'
'Robertson, Stuart D.'

_publ_section_title
;
 Accessible heavier s-block dihydropyridines: structural elucidation and
 reactivity of isolable molecular hydride sources.
;
_journal_issue 14
_journal_name_full 'Dalton transactions (Cambridge, England : 2003)'
_journal_page_first 6234
_journal_page_last 6240
_journal_paper_doi 10.1039/c5dt04224k
_journal_volume 45
_journal_year 2016
_chemical_formula_sum 'C36 H74 K2 N8'
_chemical_formula_weight 697.23
_chemical_properties_physical 'Moisture-sensitive, Hygroscopic, Oxygen-sensitive'
_space_group_crystal_system monoclinic
_space_group_IT_number 13
_space_group_name_Hall '-P 2yac'
_space_group_name_H-M_alt 'P 1 2/n 1'
_symmetry_space_group_name_Hall '-P 2yac'
_symmetry_space_group_name_H-M 'P 1 2/n 1'
_atom_sites_solution_hydrogens geom
_audit_creation_method SHELXL
_audit_update_record
;
2015-10-24 deposited with the CCDC.
2015-12-04 downloaded from the CCDC.
;
_cell_angle_alpha 90
_cell_angle_beta 94.143(3)
_cell_angle_gamma 90
_cell_formula_units_Z 2
_cell_length_a 14.0503(6)
_cell_length_b 10.0747(4)
_cell_length_c 15.3534(5)
_cell_measurement_temperature 123(2)
_cell_measurement_theta_max 29.0907
_cell_measurement_theta_min 3.3352
_cell_volume 2167.63(15)
_computing_cell_refinement CrysalisPro
_computing_data_collection CrysalisPro
_computing_data_reduction CrysalisPro
_computing_publication_material shelxl
_computing_structure_refinement 'SHELXL-2014/7 (Sheldrick, 2014)'
_computing_structure_solution 'olex2 solv'
_diffrn_ambient_temperature 123(2)
_diffrn_measured_fraction_theta_full 0.996
_diffrn_measured_fraction_theta_max 0.988
_diffrn_measurement_device_type 'Oxford Diffraction Xcalibur E'
_diffrn_radiation_type MoK\a
_diffrn_radiation_wavelength 0.71073
_diffrn_reflns_av_R_equivalents 0.0333
_diffrn_reflns_av_unetI/netI 0.0519
_diffrn_reflns_Laue_measured_fraction_full 0.996
_diffrn_reflns_Laue_measured_fraction_max 0.988
_diffrn_reflns_limit_h_max 13
_diffrn_reflns_limit_h_min -18
_diffrn_reflns_limit_k_max 10
_diffrn_reflns_limit_k_min -12
_diffrn_reflns_limit_l_max 19
_diffrn_reflns_limit_l_min -18
_diffrn_reflns_number 9964
_diffrn_reflns_point_group_measured_fraction_full 0.996
_diffrn_reflns_point_group_measured_fraction_max 0.988
_diffrn_reflns_theta_full 27.000
_diffrn_reflns_theta_max 27.498
_diffrn_reflns_theta_min 3.342
_diffrn_source tube
_exptl_absorpt_coefficient_mu 0.251
_exptl_absorpt_correction_T_max 1.00000
_exptl_absorpt_correction_T_min 0.89852
_exptl_absorpt_correction_type multi-scan
_exptl_absorpt_process_details
;
CrysAlisPro, Oxford Diffraction Ltd.,
Version 1.171.34.40 (release 27-08-2010 CrysAlis171 .NET)
(compiled Aug 27 2010,11:50:40)
Empirical absorption correction using spherical harmonics,
 implemented in SCALE3 ABSPACK scaling algorithm.
;
_exptl_crystal_colour 'light yellow'
_exptl_crystal_density_diffrn 1.068
_exptl_crystal_description fragment
_exptl_crystal_F_000 768
_exptl_crystal_size_max 0.3
_exptl_crystal_size_mid 0.2
_exptl_crystal_size_min 0.1
_refine_diff_density_max 0.291
_refine_diff_density_min -0.176
_refine_diff_density_rms 0.040
_refine_ls_extinction_method none
_refine_ls_goodness_of_fit_ref 1.046
_refine_ls_hydrogen_treatment constr
_refine_ls_matrix_type full
_refine_ls_number_parameters 310
_refine_ls_number_reflns 4906
_refine_ls_number_restraints 168
_refine_ls_restrained_S_all 1.037
_refine_ls_R_factor_all 0.0751
_refine_ls_R_factor_gt 0.0475
_refine_ls_shift/su_max 0.001
_refine_ls_shift/su_mean 0.000
_refine_ls_structure_factor_coef Fsqd
_refine_ls_weighting_details 'w=1/[\s^2^(Fo^2^)+(0.0320P)^2^+0.4691P] where P=(Fo^2^+2Fc^2^)/3'
_refine_ls_weighting_scheme calc
_refine_ls_wR_factor_gt 0.0911
_refine_ls_wR_factor_ref 0.1015
_reflns_Friedel_coverage 0.000
_reflns_number_gt 3593
_reflns_number_total 4906
_reflns_threshold_expression 'I > 2\s(I)'
_cod_data_source_file c5dt04224k2.cif
_cod_data_source_block 7
_cod_depositor_comments 'Adding full bibliography for 7037610--7037614.cif.'
_cod_database_code 7037613
_shelx_space_group_comment
;
The symmetry employed for this shelxl refinement is uniquely defined
by the following loop, which should always be used as a source of
symmetry information in preference to the above space-group names.
They are only intended as comments.
;

loop_
_space_group_symop_operation_xyz
'x, y, z'
'-x+1/2, y, -z+1/2'
'-x, -y, -z'
'x-1/2, -y, z-1/2'

loop_
_atom_site_label
_atom_site_type_symbol
_atom_site_fract_x
_atom_site_fract_y
_atom_site_fract_z
_atom_site_U_iso_or_equiv
_atom_site_adp_type
_atom_site_occupancy
_atom_site_site_symmetry_order
_atom_site_calc_flag
_atom_site_refinement_flags_posn
_atom_site_refinement_flags_adp
_atom_site_refinement_flags_occupancy
_atom_site_disorder_assembly
_atom_site_disorder_group
K1 K 0.78647(3) 0.66230(4) 0.61494(2) 0.02854(11) Uani 1 1 d . . . . .
N2 N 0.82001(11) 0.83179(15) 0.46107(9) 0.0363(4) Uani 1 1 d . . . . .
C10 C 0.82944(19) 0.9733(2) 0.47900(15) 0.0577(6) Uani 1 1 d . . . . .
H10A H 0.8499 1.0189 0.4271 0.087 Uiso 1 1 calc R U . . .
H10B H 0.8770 0.9872 0.5280 0.087 Uiso 1 1 calc R U . . .
H10C H 0.7678 1.0090 0.4939 0.087 Uiso 1 1 calc R U . . .
N3 N 0.69658(11) 0.59168(16) 0.43857(9) 0.0370(4) Uani 1 1 d . . . . .
C11 C 0.91124(16) 0.7769(2) 0.44115(15) 0.0566(6) Uani 1 1 d . . . . .
H11A H 0.9308 0.8161 0.3868 0.085 Uiso 1 1 calc R U . . .
H11B H 0.9055 0.6805 0.4343 0.085 Uiso 1 1 calc R U . . .
H11C H 0.9591 0.7971 0.4889 0.085 Uiso 1 1 calc R U . . .
N4 N 0.76401(12) 0.38182(16) 0.56068(10) 0.0407(4) Uani 1 1 d . . . . .
C12 C 0.74603(17) 0.8142(2) 0.38957(13) 0.0497(6) Uani 1 1 d . . . . .
H12A H 0.7668 0.8604 0.3373 0.060 Uiso 1 1 calc R U . . .
H12B H 0.6870 0.8582 0.4061 0.060 Uiso 1 1 calc R U . . .
C13 C 0.72289(16) 0.6742(2) 0.36549(12) 0.0487(5) Uani 1 1 d . . . . .
H13A H 0.6695 0.6738 0.3198 0.058 Uiso 1 1 calc R U . . .
H13B H 0.7789 0.6339 0.3401 0.058 Uiso 1 1 calc R U . . .
C14 C 0.60194(15) 0.6277(2) 0.46478(13) 0.0489(6) Uani 1 1 d . . . . .
H14A H 0.6006 0.7226 0.4787 0.073 Uiso 1 1 calc R U . . .
H14B H 0.5877 0.5761 0.5164 0.073 Uiso 1 1 calc R U . . .
H14C H 0.5540 0.6084 0.4169 0.073 Uiso 1 1 calc R U . . .
C15 C 0.69857(15) 0.4522(2) 0.41271(12) 0.0442(5) Uani 1 1 d . . . . .
H15A H 0.7582 0.4348 0.3840 0.053 Uiso 1 1 calc R U . . .
H15B H 0.6443 0.4347 0.3694 0.053 Uiso 1 1 calc R U . . .
C16 C 0.69296(16) 0.3583(2) 0.48807(14) 0.0478(5) Uani 1 1 d . . . . .
H16A H 0.6286 0.3650 0.5100 0.057 Uiso 1 1 calc R U . . .
H16B H 0.7007 0.2665 0.4667 0.057 Uiso 1 1 calc R U . . .
C17 C 0.7519(2) 0.2849(2) 0.62995(15) 0.0643(7) Uani 1 1 d . . . . .
H17A H 0.7628 0.1954 0.6078 0.096 Uiso 1 1 calc R U . . .
H17B H 0.6869 0.2912 0.6489 0.096 Uiso 1 1 calc R U . . .
H17C H 0.7979 0.3034 0.6795 0.096 Uiso 1 1 calc R U . . .
C18 C 0.86006(15) 0.3716(2) 0.53293(14) 0.0540(6) Uani 1 1 d . . . . .
H18A H 0.8674 0.2868 0.5029 0.081 Uiso 1 1 calc R U . . .
H18B H 0.9059 0.3762 0.5841 0.081 Uiso 1 1 calc R U . . .
H18C H 0.8719 0.4448 0.4931 0.081 Uiso 1 1 calc R U . . .
N1 N 0.8803(10) 0.6875(10) 0.8001(10) 0.0298(16) Uani 0.610(3) 1 d . U P A 1
C1 C 0.8920(5) 0.5576(5) 0.7873(5) 0.0295(12) Uani 0.610(3) 1 d . U P A 1
H1 H 0.8465 0.4998 0.8102 0.035 Uiso 0.610(3) 1 calc R U P A 1
C2 C 0.9634(4) 0.4995(4) 0.7443(3) 0.0403(11) Uani 0.610(3) 1 d . U P A 1
H2 H 0.9778 0.4075 0.7490 0.048 Uiso 0.610(3) 1 calc R U P A 1
C3 C 1.0143(4) 0.5876(6) 0.6922(4) 0.0487(13) Uani 0.610(3) 1 d . U P A 1
H3 H 1.0498 0.5539 0.6467 0.058 Uiso 0.610(3) 1 calc R U P A 1
C4 C 1.0117(4) 0.7191(6) 0.7076(4) 0.0448(13) Uani 0.610(3) 1 d . U P A 1
H4 H 1.0350 0.7822 0.6684 0.054 Uiso 0.610(3) 1 calc R U P A 1
C5 C 0.9697(2) 0.7596(3) 0.79049(18) 0.0300(7) Uani 0.610(3) 1 d . U P A 1
H5 H 1.0156 0.7310 0.8397 0.036 Uiso 0.610(3) 1 calc R U P A 1
C6 C 0.9545(10) 0.9114(12) 0.8009(6) 0.0380(17) Uani 0.610(3) 1 d . U P A 1
C7 C 1.0518(3) 0.9797(4) 0.7994(3) 0.0652(13) Uani 0.610(3) 1 d . U P A 1
H7A H 1.0456 1.0734 0.8151 0.098 Uiso 0.610(3) 1 calc R U P A 1
H7B H 1.0745 0.9731 0.7407 0.098 Uiso 0.610(3) 1 calc R U P A 1
H7C H 1.0976 0.9363 0.8414 0.098 Uiso 0.610(3) 1 calc R U P A 1
C8 C 0.8851(3) 0.9640(3) 0.7302(3) 0.0657(13) Uani 0.610(3) 1 d . U P A 1
H8A H 0.8237 0.9187 0.7328 0.098 Uiso 0.610(3) 1 calc R U P A 1
H8B H 0.9101 0.9481 0.6731 0.098 Uiso 0.610(3) 1 calc R U P A 1
H8C H 0.8764 1.0596 0.7385 0.098 Uiso 0.610(3) 1 calc R U P A 1
C9 C 0.9170(5) 0.9383(7) 0.8907(5) 0.0555(15) Uani 0.610(3) 1 d . U P A 1
H9A H 0.9108 1.0343 0.8991 0.083 Uiso 0.610(3) 1 calc R U P A 1
H9B H 0.9618 0.9019 0.9364 0.083 Uiso 0.610(3) 1 calc R U P A 1
H9C H 0.8545 0.8961 0.8937 0.083 Uiso 0.610(3) 1 calc R U P A 1
N1A N 0.8683(16) 0.7193(16) 0.7943(16) 0.035(3) Uani 0.390(3) 1 d . U P A 2
C1A C 0.9074(9) 0.6037(11) 0.7864(8) 0.039(2) Uani 0.390(3) 1 d . U P A 2
H1A H 0.8823 0.5351 0.8205 0.047 Uiso 0.390(3) 1 calc R U P A 2
C3A C 1.0118(8) 0.6684(13) 0.6824(7) 0.060(3) Uani 0.390(3) 1 d . U P A 2
H3A H 1.0599 0.6494 0.6438 0.072 Uiso 0.390(3) 1 calc R U P A 2
C2A C 0.9811(7) 0.5650(10) 0.7350(6) 0.053(2) Uani 0.390(3) 1 d . U P A 2
H2A H 1.0075 0.4782 0.7357 0.064 Uiso 0.390(3) 1 calc R U P A 2
C4A C 0.9779(5) 0.7897(9) 0.6834(4) 0.0509(17) Uani 0.390(3) 1 d . U P A 2
H4A H 0.9955 0.8511 0.6404 0.061 Uiso 0.390(3) 1 calc R U P A 2
C5A C 0.9113(3) 0.8348(5) 0.7510(3) 0.0363(12) Uani 0.390(3) 1 d . U P A 2
H5A H 0.8579 0.8845 0.7192 0.044 Uiso 0.390(3) 1 calc R U P A 2
C6A C 0.9574(15) 0.9296(18) 0.8215(9) 0.036(2) Uani 0.390(3) 1 d . U P A 2
C7A C 1.0410(3) 0.8671(5) 0.8727(3) 0.0413(14) Uani 0.390(3) 1 d . U P A 2
H7D H 1.0201 0.7862 0.9011 0.062 Uiso 0.390(3) 1 calc R U P A 2
H7E H 1.0670 0.9296 0.9172 0.062 Uiso 0.390(3) 1 calc R U P A 2
H7F H 1.0904 0.8449 0.8331 0.062 Uiso 0.390(3) 1 calc R U P A 2
C8A C 0.9939(5) 1.0555(7) 0.7734(4) 0.066(2) Uani 0.390(3) 1 d . U P A 2
H8D H 1.0124 1.1243 0.8165 0.098 Uiso 0.390(3) 1 calc R U P A 2
H8E H 0.9428 1.0894 0.7325 0.098 Uiso 0.390(3) 1 calc R U P A 2
H8F H 1.0491 1.0314 0.7413 0.098 Uiso 0.390(3) 1 calc R U P A 2
C9A C 0.8825(7) 0.9740(11) 0.8813(8) 0.054(2) Uani 0.390(3) 1 d . U P A 2
H9D H 0.8604 0.8973 0.9136 0.081 Uiso 0.390(3) 1 calc R U P A 2
H9E H 0.8285 1.0134 0.8465 0.081 Uiso 0.390(3) 1 calc R U P A 2
H9F H 0.9101 1.0401 0.9226 0.081 Uiso 0.390(3) 1 calc R U P A 2

loop_
_atom_site_aniso_label
_atom_site_aniso_U_11
_atom_site_aniso_U_22
_atom_site_aniso_U_33
_atom_site_aniso_U_23
_atom_site_aniso_U_13
_atom_site_aniso_U_12
K1 0.0285(2) 0.0365(2) 0.02059(17) -0.00017(17) 0.00164(13) 0.00163(18)
N2 0.0429(9) 0.0388(9) 0.0271(7) 0.0026(7) 0.0020(7) 0.0016(8)
C10 0.0783(18) 0.0472(14) 0.0487(13) 0.0022(11) 0.0111(12) -0.0022(12)
N3 0.0374(9) 0.0487(10) 0.0241(8) -0.0018(7) -0.0026(6) -0.0032(8)
C11 0.0474(14) 0.0657(15) 0.0582(14) 0.0075(12) 0.0136(11) 0.0050(12)
N4 0.0466(10) 0.0431(10) 0.0327(8) -0.0060(7) 0.0044(7) 0.0056(8)
C12 0.0584(14) 0.0583(14) 0.0314(10) 0.0106(10) -0.0040(10) 0.0035(11)
C13 0.0525(13) 0.0690(15) 0.0234(9) 0.0035(10) -0.0058(9) -0.0013(12)
C14 0.0480(13) 0.0655(15) 0.0326(10) -0.0090(10) -0.0022(9) 0.0039(11)
C15 0.0406(12) 0.0562(13) 0.0347(10) -0.0140(10) -0.0050(9) -0.0053(10)
C16 0.0473(13) 0.0449(13) 0.0508(12) -0.0109(10) 0.0007(10) -0.0042(10)
C17 0.102(2) 0.0450(13) 0.0463(13) -0.0001(11) 0.0113(13) 0.0094(14)
C18 0.0461(13) 0.0711(16) 0.0438(12) -0.0170(11) -0.0024(10) 0.0171(12)
N1 0.031(3) 0.033(4) 0.026(3) 0.000(3) 0.006(2) -0.007(3)
C1 0.035(3) 0.032(3) 0.0216(18) 0.004(2) 0.0011(17) -0.003(2)
C2 0.037(2) 0.042(2) 0.040(2) -0.006(2) -0.0066(17) 0.006(2)
C3 0.027(2) 0.074(3) 0.046(3) -0.020(3) 0.0096(18) -0.005(3)
C4 0.029(2) 0.062(4) 0.043(3) -0.004(2) 0.007(2) -0.014(2)
C5 0.0235(15) 0.0377(17) 0.0275(15) 0.0023(12) -0.0072(11) -0.0043(13)
C6 0.041(3) 0.041(3) 0.030(4) 0.007(2) -0.008(3) -0.014(2)
C7 0.064(3) 0.058(3) 0.072(3) 0.003(2) -0.009(2) -0.033(2)
C8 0.088(3) 0.035(2) 0.068(3) 0.0080(18) -0.038(2) 0.002(2)
C9 0.077(5) 0.038(3) 0.051(3) -0.013(2) -0.001(3) -0.008(3)
N1A 0.036(6) 0.045(7) 0.025(4) 0.001(5) 0.002(4) -0.014(5)
C1A 0.050(5) 0.048(6) 0.019(3) 0.006(5) -0.009(3) -0.017(5)
C3A 0.032(4) 0.109(8) 0.040(5) -0.014(6) 0.008(3) -0.002(6)
C2A 0.050(5) 0.076(6) 0.032(4) -0.008(5) -0.009(3) 0.018(5)
C4A 0.033(3) 0.097(5) 0.023(3) 0.008(3) 0.006(2) -0.023(3)
C5A 0.027(2) 0.054(3) 0.027(2) 0.011(2) -0.0038(18) -0.012(2)
C6A 0.034(4) 0.035(5) 0.036(6) 0.014(4) -0.019(4) -0.010(3)
C7A 0.032(3) 0.054(3) 0.036(3) 0.008(2) -0.010(2) -0.009(2)
C8A 0.064(4) 0.058(4) 0.070(4) 0.029(3) -0.027(3) -0.030(3)
C9A 0.054(5) 0.048(6) 0.058(4) -0.005(4) -0.010(4) 0.002(4)

loop_
_atom_type_symbol
_atom_type_description
_atom_type_scat_dispersion_real
_atom_type_scat_dispersion_imag
_atom_type_scat_source
C C 0.0033 0.0016 'International Tables Vol C Tables 4.2.6.8 and 6.1.1.4'
H H 0.0000 0.0000 'International Tables Vol C Tables 4.2.6.8 and 6.1.1.4'
N N 0.0061 0.0033 'International Tables Vol C Tables 4.2.6.8 and 6.1.1.4'
K K 0.2009 0.2494 'International Tables Vol C Tables 4.2.6.8 and 6.1.1.4'

loop_
_geom_angle_atom_site_label_1
_geom_angle_atom_site_label_2
_geom_angle_atom_site_label_3
_geom_angle
_geom_angle_site_symmetry_1
_geom_angle_site_symmetry_3
N1A K1 N4 105.8(3) 2_656 .
N1 K1 N4 98.24(19) 2_656 .
N1A K1 N1A 75.8(7) 2_656 .
N4 K1 N1A 118.3(3) . .
N1A K1 N2 117.5(5) 2_656 .
N1 K1 N2 120.5(3) 2_656 .
N4 K1 N2 110.12(4) . .
N1A K1 N2 123.6(4) . .
N1A K1 N3 102.3(5) 2_656 .
N1 K1 N3 97.6(3) 2_656 .
N4 K1 N3 59.19(4) . .
N1A K1 N3 176.5(4) . .
N2 K1 N3 59.93(4) . .
N1 K1 N1 82.9(4) 2_656 .
N4 K1 N1 111.81(18) . .
N2 K1 N1 127.4(2) . .
N3 K1 N1 170.99(18) . .
N1A K1 C1A 90.8(6) 2_656 .
N4 K1 C1A 95.7(2) . .
N1A K1 C1A 24.7(3) . .
N2 K1 C1A 132.63(19) . .
N3 K1 C1A 153.9(2) . .
N1A K1 C4A 116.4(4) 2_656 .
N4 K1 C4A 124.37(17) . .
N1A K1 C4A 48.3(5) . .
N2 K1 C4A 81.27(13) . .
N3 K1 C4A 134.92(11) . .
C1A K1 C4A 51.5(2) . .
N1 K1 C1 89.9(3) 2_656 .
N4 K1 C1 87.15(11) . .
N2 K1 C1 140.63(11) . .
N3 K1 C1 146.19(12) . .
N1 K1 C1 24.94(16) . .
N1A K1 C5A 88.4(4) 2_656 .
N4 K1 C5A 139.18(10) . .
N1A K1 C5A 28.0(4) . .
N2 K1 C5A 95.58(9) . .
N3 K1 C5A 155.51(9) . .
C1A K1 C5A 45.1(2) . .
C4A K1 C5A 28.09(14) . .
N1 K1 C1 24.6(2) 2_656 2_656
N4 K1 C1 75.24(10) . 2_656
N2 K1 C1 137.43(13) . 2_656
N3 K1 C1 93.00(14) . 2_656
N1 K1 C1 83.7(3) . 2_656
C1 K1 C1 80.26(19) . 2_656
C11 N2 C10 110.09(18) . .
C11 N2 C12 112.70(17) . .
C10 N2 C12 108.02(17) . .
C11 N2 K1 98.15(12) . .
C10 N2 K1 115.38(11) . .
C12 N2 K1 112.35(12) . .
N2 C10 H10A 109.5 . .
N2 C10 H10B 109.5 . .
H10A C10 H10B 109.5 . .
N2 C10 H10C 109.5 . .
H10A C10 H10C 109.5 . .
H10B C10 H10C 109.5 . .
C15 N3 C14 110.42(16) . .
C15 N3 C13 109.06(15) . .
C14 N3 C13 110.79(16) . .
C15 N3 K1 117.37(11) . .
C14 N3 K1 91.42(10) . .
C13 N3 K1 116.44(11) . .
N2 C11 K1 57.61(9) . .
N2 C11 H11A 109.5 . .
K1 C11 H11A 166.1 . .
N2 C11 H11B 109.5 . .
K1 C11 H11B 73.3 . .
H11A C11 H11B 109.5 . .
N2 C11 H11C 109.5 . .
K1 C11 H11C 81.5 . .
H11A C11 H11C 109.5 . .
H11B C11 H11C 109.5 . .
C18 N4 C16 111.34(16) . .
C18 N4 C17 109.05(18) . .
C16 N4 C17 109.72(18) . .
C18 N4 K1 93.91(12) . .
C16 N4 K1 115.05(12) . .
C17 N4 K1 116.65(12) . .
N2 C12 C13 115.48(17) . .
N2 C12 H12A 108.4 . .
C13 C12 H12A 108.4 . .
N2 C12 H12B 108.4 . .
C13 C12 H12B 108.4 . .
H12A C12 H12B 107.5 . .
N3 C13 C12 114.21(16) . .
N3 C13 H13A 108.7 . .
C12 C13 H13A 108.7 . .
N3 C13 H13B 108.7 . .
C12 C13 H13B 108.7 . .
H13A C13 H13B 107.6 . .
N3 C14 K1 62.79(9) . .
N3 C14 H14A 109.5 . .
K1 C14 H14A 77.0 . .
N3 C14 H14B 109.5 . .
K1 C14 H14B 72.1 . .
H14A C14 H14B 109.5 . .
N3 C14 H14C 109.5 . .
K1 C14 H14C 171.7 . .
H14A C14 H14C 109.5 . .
H14B C14 H14C 109.5 . .
N3 C15 C16 113.18(15) . .
N3 C15 H15A 108.9 . .
C16 C15 H15A 108.9 . .
N3 C15 H15B 108.9 . .
C16 C15 H15B 108.9 . .
H15A C15 H15B 107.8 . .
N4 C16 C15 114.50(17) . .
N4 C16 H16A 108.6 . .
C15 C16 H16A 108.6 . .
N4 C16 H16B 108.6 . .
C15 C16 H16B 108.6 . .
H16A C16 H16B 107.6 . .
N4 C17 H17A 109.5 . .
N4 C17 H17B 109.5 . .
H17A C17 H17B 109.5 . .
N4 C17 H17C 109.5 . .
H17A C17 H17C 109.5 . .
H17B C17 H17C 109.5 . .
N4 C18 K1 60.78(10) . .
N4 C18 H18A 109.5 . .
K1 C18 H18A 167.6 . .
N4 C18 H18B 109.5 . .
K1 C18 H18B 82.0 . .
H18A C18 H18B 109.5 . .
N4 C18 H18C 109.5 . .
K1 C18 H18C 69.5 . .
H18A C18 H18C 109.5 . .
H18B C18 H18C 109.5 . .
C1 N1 C5 110.8(8) . .
C1 N1 K1 95.6(7) . 2_656
C5 N1 K1 148.3(8) . 2_656
C1 N1 K1 80.3(8) . .
C5 N1 K1 105.2(7) . .
K1 N1 K1 96.2(4) 2_656 .
N1 C1 C2 126.3(7) . .
N1 C1 K1 74.8(7) . .
C2 C1 K1 93.2(4) . .
N1 C1 K1 59.8(6) . 2_656
C2 C1 K1 173.7(3) . 2_656
K1 C1 K1 86.89(18) . 2_656
N1 C1 H1 116.9 . .
C2 C1 H1 116.9 . .
K1 C1 H1 103.2 . .
K1 C1 H1 57.1 2_656 .
C1 C2 C3 114.8(4) . .
C1 C2 K1 63.6(4) . .
C3 C2 K1 75.6(3) . .
C1 C2 H2 122.6 . .
C3 C2 H2 122.6 . .
K1 C2 H2 130.0 . .
C4 C3 C2 119.6(5) . .
C4 C3 K1 78.9(4) . .
C2 C3 K1 80.6(3) . .
C4 C3 H3 120.2 . .
C2 C3 H3 120.2 . .
K1 C3 H3 110.7 . .
C3 C4 C5 115.8(5) . .
C3 C4 K1 78.4(4) . .
C5 C4 K1 89.4(3) . .
C3 C4 H4 122.1 . .
C5 C4 H4 122.1 . .
K1 C4 H4 101.5 . .
N1 C5 C4 110.1(6) . .
N1 C5 C6 110.6(6) . .
C4 C5 C6 114.9(5) . .
N1 C5 H5 107.0 . .
C4 C5 H5 107.0 . .
C6 C5 H5 107.0 . .
C8 C6 C7 111.3(9) . .
C8 C6 C9 109.9(9) . .
C7 C6 C9 107.4(6) . .
C8 C6 C5 111.1(5) . .
C7 C6 C5 108.1(8) . .
C9 C6 C5 109.0(8) . .
C6 C7 H7A 109.5 . .
C6 C7 H7B 109.5 . .
H7A C7 H7B 109.5 . .
C6 C7 H7C 109.5 . .
H7A C7 H7C 109.5 . .
H7B C7 H7C 109.5 . .
C6 C8 H8A 109.5 . .
C6 C8 H8B 109.5 . .
H8A C8 H8B 109.5 . .
C6 C8 H8C 109.5 . .
H8A C8 H8C 109.5 . .
H8B C8 H8C 109.5 . .
C6 C9 H9A 109.5 . .
C6 C9 H9B 109.5 . .
H9A C9 H9B 109.5 . .
C6 C9 H9C 109.5 . .
H9A C9 H9C 109.5 . .
H9B C9 H9C 109.5 . .
C1A N1A C5A 118.2(17) . .
C1A N1A K1 102.5(13) . 2_656
C5A N1A K1 139.2(9) . 2_656
C1A N1A K1 83.0(13) . .
C5A N1A K1 83.1(10) . .
K1 N1A K1 99.4(8) 2_656 .
N1A C1A C2A 129.6(14) . .
N1A C1A K1 72.4(13) . .
C2A C1A K1 87.5(6) . .
N1A C1A K1 54.7(12) . 2_656
C2A C1A K1 170.6(7) . 2_656
K1 C1A K1 86.3(3) . 2_656
N1A C1A H1A 115.2 . .
C2A C1A H1A 115.2 . .
K1 C1A H1A 113.9 . .
K1 C1A H1A 61.4 2_656 .
C4A C3A C2A 123.8(9) . .
C4A C3A K1 71.1(5) . .
C2A C3A K1 80.6(6) . .
C4A C3A H3A 118.1 . .
C2A C3A H3A 118.1 . .
K1 C3A H3A 121.1 . .
C1A C2A C3A 112.8(8) . .
C1A C2A K1 67.6(6) . .
C3A C2A K1 74.8(6) . .
C1A C2A H2A 123.6 . .
C3A C2A H2A 123.6 . .
K1 C2A H2A 125.5 . .
C3A C4A C5A 122.0(7) . .
C3A C4A K1 85.3(5) . .
C5A C4A K1 78.1(3) . .
C3A C4A H4A 119.0 . .
C5A C4A H4A 119.0 . .
K1 C4A H4A 107.4 . .
N1A C5A C4A 111.2(9) . .
N1A C5A C6A 109.5(12) . .
C4A C5A C6A 114.6(8) . .
N1A C5A K1 68.9(10) . .
C4A C5A K1 73.8(3) . .
C6A C5A K1 170.8(8) . .
N1A C5A H5A 107.1 . .
C4A C5A H5A 107.1 . .
C6A C5A H5A 107.1 . .
K1 C5A H5A 65.8 . .
C7A C6A C9A 111.0(10) . .
C7A C6A C5A 112.2(11) . .
C9A C6A C5A 109.4(13) . .
C7A C6A C8A 108.3(13) . .
C9A C6A C8A 108.1(12) . .
C5A C6A C8A 107.7(10) . .
C6A C7A H7D 109.5 . .
C6A C7A H7E 109.5 . .
H7D C7A H7E 109.5 . .
C6A C7A H7F 109.5 . .
H7D C7A H7F 109.5 . .
H7E C7A H7F 109.5 . .
C6A C8A H8D 109.5 . .
C6A C8A H8E 109.5 . .
H8D C8A H8E 109.5 . .
C6A C8A H8F 109.5 . .
H8D C8A H8F 109.5 . .
H8E C8A H8F 109.5 . .
C6A C9A H9D 109.5 . .
C6A C9A H9E 109.5 . .
H9D C9A H9E 109.5 . .
C6A C9A H9F 109.5 . .
H9D C9A H9F 109.5 . .
H9E C9A H9F 109.5 . .

loop_
_geom_bond_atom_site_label_1
_geom_bond_atom_site_label_2
_geom_bond_distance
_geom_bond_site_symmetry_2
K1 N1A 2.73(2) 2_656
K1 N1 2.774(13) 2_656
K1 N4 2.9565(16) .
K1 N1A 2.96(3) .
K1 N2 2.9798(15) .
K1 N3 2.9900(15) .
K1 N1 3.056(16) .
K1 C1A 3.085(12) .
K1 C4A 3.095(6) .
K1 C1 3.122(7) .
K1 C5A 3.152(5) .
K1 C1 3.193(7) 2_656
N2 C11 1.449(3) .
N2 C10 1.456(3) .
N2 C12 1.467(2) .
C10 H10A 0.9800 .
C10 H10B 0.9800 .
C10 H10C 0.9800 .
N3 C15 1.461(2) .
N3 C14 1.462(2) .
N3 C13 1.465(2) .
C11 H11A 0.9800 .
C11 H11B 0.9800 .
C11 H11C 0.9800 .
N4 C18 1.448(3) .
N4 C16 1.461(3) .
N4 C17 1.462(3) .
C12 C13 1.489(3) .
C12 H12A 0.9900 .
C12 H12B 0.9900 .
C13 H13A 0.9900 .
C13 H13B 0.9900 .
C14 H14A 0.9800 .
C14 H14B 0.9800 .
C14 H14C 0.9800 .
C15 C16 1.501(3) .
C15 H15A 0.9900 .
C15 H15B 0.9900 .
C16 H16A 0.9900 .
C16 H16B 0.9900 .
C17 H17A 0.9800 .
C17 H17B 0.9800 .
C17 H17C 0.9800 .
C18 H18A 0.9800 .
C18 H18B 0.9800 .
C18 H18C 0.9800 .
N1 C1 1.336(9) .
N1 C5 1.468(14) .
N1 K1 2.774(13) 2_656
C1 C2 1.371(8) .
C1 K1 3.193(7) 2_656
C1 H1 0.9500 .
C2 C3 1.422(7) .
C2 H2 0.9500 .
C3 C4 1.347(8) .
C3 H3 0.9500 .
C4 C5 1.497(6) .
C4 H4 0.9500 .
C5 C6 1.554(12) .
C5 H5 1.0000 .
C6 C8 1.503(13) .
C6 C7 1.533(13) .
C6 C9 1.534(10) .
C7 H7A 0.9800 .
C7 H7B 0.9800 .
C7 H7C 0.9800 .
C8 H8A 0.9800 .
C8 H8B 0.9800 .
C8 H8C 0.9800 .
C9 H9A 0.9800 .
C9 H9B 0.9800 .
C9 H9C 0.9800 .
N1A C1A 1.297(16) .
N1A C5A 1.49(2) .
N1A K1 2.73(2) 2_656
C1A C2A 1.402(16) .
C1A K1 3.265(14) 2_656
C1A H1A 0.9500 .
C3A C4A 1.312(13) .
C3A C2A 1.406(15) .
C3A H3A 0.9500 .
C2A H2A 0.9500 .
C4A C5A 1.517(8) .
C4A H4A 0.9500 .
C5A C6A 1.549(13) .
C5A H5A 1.0000 .
C6A C7A 1.50(2) .
C6A C9A 1.51(2) .
C6A C8A 1.57(2) .
C7A H7D 0.9800 .
C7A H7E 0.9800 .
C7A H7F 0.9800 .
C8A H8D 0.9800 .
C8A H8E 0.9800 .
C8A H8F 0.9800 .
C9A H9D 0.9800 .
C9A H9E 0.9800 .
C9A H9F 0.9800 .

loop_
_geom_torsion_atom_site_label_1
_geom_torsion_atom_site_label_2
_geom_torsion_atom_site_label_3
_geom_torsion_atom_site_label_4
_geom_torsion
_geom_torsion_site_symmetry_1
_geom_torsion_site_symmetry_4
C10 N2 C11 K1 120.89(15) . .
C12 N2 C11 K1 -118.44(16) . .
C11 N2 C12 C13 61.3(2) . .
C10 N2 C12 C13 -176.82(18) . .
K1 N2 C12 C13 -48.4(2) . .
C15 N3 C13 C12 -166.19(18) . .
C14 N3 C13 C12 72.1(2) . .
K1 N3 C13 C12 -30.5(2) . .
N2 C12 C13 N3 54.6(3) . .
C15 N3 C14 K1 120.00(14) . .
C13 N3 C14 K1 -119.06(14) . .
C14 N3 C15 C16 -70.1(2) . .
C13 N3 C15 C16 167.90(17) . .
K1 N3 C15 C16 32.7(2) . .
C18 N4 C16 C15 -59.1(2) . .
C17 N4 C16 C15 -179.95(18) . .
K1 N4 C16 C15 46.1(2) . .
N3 C15 C16 N4 -53.2(2) . .
C16 N4 C18 K1 118.84(16) . .
C17 N4 C18 K1 -119.95(15) . .
C5 N1 C1 C2 -20.1(16) . .
K1 N1 C1 C2 178.0(6) 2_656 .
K1 N1 C1 C2 82.6(8) . .
C5 N1 C1 K1 -102.7(10) . .
K1 N1 C1 K1 95.4(4) 2_656 .
C5 N1 C1 K1 161.9(13) . 2_656
K1 N1 C1 K1 -95.4(4) . 2_656
N1 C1 C2 C3 -15.7(12) . .
K1 C1 C2 C3 57.7(5) . .
N1 C1 C2 K1 -73.4(10) . .
C1 C2 C3 C4 20.0(8) . .
K1 C2 C3 C4 71.4(5) . .
C1 C2 C3 K1 -51.4(5) . .
C2 C3 C4 C5 11.2(8) . .
K1 C3 C4 C5 83.6(4) . .
C2 C3 C4 K1 -72.4(5) . .
C1 N1 C5 C4 49.2(12) . .
K1 N1 C5 C4 -166.7(11) 2_656 .
K1 N1 C5 C4 -36.0(5) . .
C1 N1 C5 C6 177.2(9) . .
K1 N1 C5 C6 -38.6(15) 2_656 .
K1 N1 C5 C6 92.0(6) . .
C3 C4 C5 N1 -46.3(8) . .
K1 C4 C5 N1 30.4(5) . .
C3 C4 C5 C6 -172.0(7) . .
K1 C4 C5 C6 -95.2(5) . .
N1 C5 C6 C8 -63.2(10) . .
C4 C5 C6 C8 62.2(9) . .
N1 C5 C6 C7 174.5(8) . .
C4 C5 C6 C7 -60.2(7) . .
N1 C5 C6 C9 58.0(10) . .
C4 C5 C6 C9 -176.7(6) . .
C5A N1A C1A C2A -7(3) . .
K1 N1A C1A C2A 169.4(10) 2_656 .
K1 N1A C1A C2A 71.3(15) . .
C5A N1A C1A K1 -78.3(17) . .
K1 N1A C1A K1 98.1(9) 2_656 .
C5A N1A C1A K1 -176(3) . 2_656
K1 N1A C1A K1 -98.1(9) . 2_656
N1A C1A C2A C3A -3(2) . .
K1 C1A C2A C3A 61.3(7) . .
N1A C1A C2A K1 -64.6(18) . .
C4A C3A C2A C1A 2.5(14) . .
K1 C3A C2A C1A -57.2(7) . .
C4A C3A C2A K1 59.6(9) . .
C2A C3A C4A C5A 8.6(14) . .
K1 C3A C4A C5A 72.8(5) . .
C2A C3A C4A K1 -64.1(9) . .
C1A N1A C5A C4A 16(2) . .
K1 N1A C5A C4A -158.5(17) 2_656 .
K1 N1A C5A C4A -62.0(6) . .
C1A N1A C5A C6A -111(2) . .
K1 N1A C5A C6A 74(2) 2_656 .
K1 N1A C5A C6A 170.4(8) . .
C1A N1A C5A K1 78.2(19) . .
K1 N1A C5A K1 -96(2) 2_656 .
C3A C4A C5A N1A -17.5(13) . .
K1 C4A C5A N1A 59.1(11) . .
C3A C4A C5A C6A 107.2(11) . .
K1 C4A C5A C6A -176.2(9) . .
C3A C4A C5A K1 -76.6(7) . .
N1A C5A C6A C7A 65.7(15) . .
C4A C5A C6A C7A -59.9(14) . .
N1A C5A C6A C9A -57.9(15) . .
C4A C5A C6A C9A 176.5(9) . .
N1A C5A C6A C8A -175.2(11) . .
C4A C5A C6A C8A 59.2(13) . .
